data_7712069
loop_
_publ_author_name
'Sch\"uren, Andreas O.'
'Ridgway, Benjamin M.'
'Di Salvo, Florencia'
'Carella, Luca M.'
'Gramm, Verena K.'
'Metzger, Elisa'
'Doctorovich, Fabio'
'Rentschler, Eva'
'Sch\"unemann, Volker'
'Ruschewitz, Uwe'
'Klein, Axel'

_publ_section_title
;
 Structural insight into halide-coordinated [Fe4S4XnY4&#x2212;n]2&#x2212;
 clusters (X, Y = Cl, Br, I) by XRD and M\"ossbauer spectroscopy
;
_journal_issue 5
_journal_name_full 'Dalton Transactions'
_journal_page_first 1277
_journal_page_last 1290
_journal_paper_doi 10.1039/D2DT03203A
_journal_volume 52
_journal_year 2023
_chemical_formula_moiety 'Cl1.763 Fe4 I2.237 S4, 2(C10 H16 N)'
_chemical_formula_sum 'C20 H32 Cl1.76 Fe4 I2.24 N2 S4'
_chemical_formula_weight 998.53
_chemical_properties_physical Air-sensitive,Moisture-sensitive
_space_group_crystal_system monoclinic
_space_group_IT_number 9
_space_group_name_Hall 'C -2yc'
_space_group_name_H-M_alt 'C 1 c 1'
_atom_sites_solution_hydrogens geom
_atom_sites_solution_primary direct
_audit_creation_date 2020-11-14
_audit_creation_method
;
Olex2 1.2
(compiled 2018.05.29 svn.r3508 for OlexSys, GUI svn.r5506)
;
_audit_update_record
;
2022-09-15 deposited with the CCDC.	2022-12-14 downloaded from the CCDC.
;
_cell_angle_alpha 90
_cell_angle_beta 96.225(3)
_cell_angle_gamma 90
_cell_formula_units_Z 4
_cell_length_a 13.0899(4)
_cell_length_b 14.6471(4)
_cell_length_c 17.4361(5)
_cell_measurement_reflns_used 24431
_cell_measurement_temperature 173(2)
_cell_measurement_theta_max 28.1220
_cell_measurement_theta_min 4.2380
_cell_volume 3323.30(17)
_computing_cell_refinement
;
CrysAlisPro, Agilent Technologies,
Version 1.171.37.31 (release 14-01-2014 CrysAlis171 .NET)
(compiled Jan 14 2014,18:38:05)
;
_computing_data_collection
;
CrysAlisPro, Agilent Technologies,
Version 1.171.37.31 (release 14-01-2014 CrysAlis171 .NET)
(compiled Jan 14 2014,18:38:05)
;
_computing_data_reduction
;
CrysAlisPro, Agilent Technologies,
Version 1.171.37.31 (release 14-01-2014 CrysAlis171 .NET)
(compiled Jan 14 2014,18:38:05)
;
_computing_molecular_graphics 'Olex2 1.5 (Dolomanov et al., 2009)'
_computing_publication_material 'Olex2 1.5 (Dolomanov et al., 2009)'
_computing_structure_refinement 'SHELXL 2018/3 (Sheldrick, 2015)'
_computing_structure_solution 'SHELXS  (Sheldrick, 2008)'
_diffrn_ambient_temperature 173.15
_diffrn_detector_area_resol_mean 16.1158
_diffrn_detector_type Eos
_diffrn_measured_fraction_theta_full 0.996
_diffrn_measured_fraction_theta_max 0.900
_diffrn_measurement_device 'four-circle diffractometer'
_diffrn_measurement_device_type 'Xcalibur, Eos, Gemini'
_diffrn_measurement_method '\w scans'
_diffrn_radiation_type MoK\a
_diffrn_radiation_wavelength 0.71073
_diffrn_reflns_av_R_equivalents 0.0428
_diffrn_reflns_av_unetI/netI 0.0491
_diffrn_reflns_Laue_measured_fraction_full 0.996
_diffrn_reflns_Laue_measured_fraction_max 0.900
_diffrn_reflns_limit_h_max 16
_diffrn_reflns_limit_h_min -18
_diffrn_reflns_limit_k_max 19
_diffrn_reflns_limit_k_min -19
_diffrn_reflns_limit_l_max 21
_diffrn_reflns_limit_l_min -23
_diffrn_reflns_number 23842
_diffrn_reflns_point_group_measured_fraction_full 0.996
_diffrn_reflns_point_group_measured_fraction_max 0.854
_diffrn_reflns_theta_full 25.242
_diffrn_reflns_theta_max 29.483
_diffrn_reflns_theta_min 3.953
_exptl_absorpt_coefficient_mu 4.197
_exptl_absorpt_correction_T_max 1.00000
_exptl_absorpt_correction_T_min 0.60207
_exptl_absorpt_correction_type multi-scan
_exptl_absorpt_process_details
;
CrysAlisPro, Agilent Technologies,
Version 1.171.37.31 (release 14-01-2014 CrysAlis171 .NET)
(compiled Jan 14 2014,18:38:05)
Empirical absorption correction using spherical harmonics,
 implemented in SCALE3 ABSPACK scaling algorithm.
Empirical absorption correction using spherical harmonics,
 implemented in SCALE3 ABSPACK scaling algorithm.
;
_exptl_crystal_colour 'dark black'
_exptl_crystal_density_diffrn 1.996
_exptl_crystal_description block
_exptl_crystal_F_000 1930
_exptl_crystal_preparation 'Magnetic properties'
_exptl_crystal_recrystallization_method 'Re-crystallisation from solvent'
_exptl_crystal_size_max 0.14
_exptl_crystal_size_mid 0.06
_exptl_crystal_size_min 0.04
_refine_diff_density_max 0.439
_refine_diff_density_min -0.361
_refine_diff_density_rms 0.086
_refine_ls_abs_structure_details
;
 Refined as an inversion twin.
;
_refine_ls_abs_structure_Flack -0.020(18)
_refine_ls_extinction_method none
_refine_ls_goodness_of_fit_ref 1.003
_refine_ls_hydrogen_treatment mixed
_refine_ls_matrix_type full
_refine_ls_number_parameters 373
_refine_ls_number_reflns 7917
_refine_ls_number_restraints 4
_refine_ls_restrained_S_all 1.003
_refine_ls_R_factor_all 0.0390
_refine_ls_R_factor_gt 0.0302
_refine_ls_shift/su_max 0.001
_refine_ls_shift/su_mean 0.000
_refine_ls_structure_factor_coef Fsqd
_refine_ls_weighting_details 'w=1/[\s^2^(Fo^2^)+(0.0150P)^2^] where P=(Fo^2^+2Fc^2^)/3'
_refine_ls_weighting_scheme calc
_refine_ls_wR_factor_gt 0.0488
_refine_ls_wR_factor_ref 0.0528
_reflns_Friedel_coverage 0.896
_reflns_Friedel_fraction_full 0.995
_reflns_Friedel_fraction_max 0.808
_reflns_number_gt 7018
_reflns_number_total 7917
_reflns_threshold_expression 'I > 2\s(I)'
_cod_data_source_file d2dt03203a2.cif
_cod_data_source_block exp_3512
_cod_database_code 7712069
_shelx_shelxl_version_number 2018/3
_shelx_space_group_comment
;
The symmetry employed for this shelxl refinement is uniquely defined
by the following loop, which should always be used as a source of
symmetry information in preference to the above space-group names.
They are only intended as comments.
;
_shelx_estimated_absorpt_t_max 0.850
_shelx_estimated_absorpt_t_min 0.591
_olex2_refinement_description
;
1. Twinned data refinement
 Scales: 1.020(18)
 -0.020(18)
2. Fixed Uiso
 At 1.2 times of:
  All C(H) groups
 At 1.5 times of:
  All C(H,H,H) groups
3. Shared sites
{I1, Cl1}
4. Uiso/Uaniso restraints and constraints
Uanis(I1) = Uanis(Cl1)
5. Others
 1*[Sof(Cl3)]+1*[Sof(I1)]+1*[Sof(I4)]+1*[Sof(Cl4)]=2 with esd of 0
 1*[Sof(Cl2)]+1*[Sof(I3)]+1*[Sof(I2)]+1*[Sof(Cl1)]=2 with esd of 0
6.a Secondary CH2 refined with riding coordinates:
 C7(H7A,H7B), C17(H17A,H17B)
6.b Aromatic/amide H refined with riding coordinates:
 C2(H2), C3(H3), C4(H4), C5(H5), C6(H6), C12(H12), C13(H13), C14(H14),
 C15(H15), C16(H16)
6.c Idealised Me refined as rotating group:
 C8(H8A,H8B,H8C), C9(H9A,H9B,H9C), C10(H10A,H10B,H10C), C18(H18A,H18B,H18C),
 C19(H19A,H19B,H19C), C20(H20A,H20B,H20C)
;
_olex2_submission_special_instructions 'No special instructions were received'

loop_
_space_group_symop_operation_xyz
'x, y, z'
'x, -y, z+1/2'
'x+1/2, y+1/2, z'
'x+1/2, -y+1/2, z+1/2'

loop_
_atom_site_label
_atom_site_type_symbol
_atom_site_fract_x
_atom_site_fract_y
_atom_site_fract_z
_atom_site_U_iso_or_equiv
_atom_site_adp_type
_atom_site_occupancy
_atom_site_site_symmetry_order
_atom_site_calc_flag
_atom_site_refinement_flags_posn
_atom_site_refinement_flags_adp
_atom_site_refinement_flags_occupancy
_atom_site_disorder_assembly
_atom_site_disorder_group
I1 I 0.99392(4) 0.43637(3) 0.71925(3) 0.03600(15) Uani 0.866(2) 1 d . . P . .
I2 I 0.508(2) 0.3799(17) 0.5286(15) 0.057(5) Uani 0.134(2) 1 d . . P . .
I3 I 0.64734(12) 0.19106(10) 0.87748(7) 0.0383(3) Uani 0.747(2) 1 d . . P . .
I4 I 0.7904(2) 0.0189(2) 0.54838(18) 0.0451(5) Uani 0.490(3) 1 d . . P . .
Fe1 Fe 0.84439(6) 0.32840(6) 0.68010(5) 0.02616(19) Uani 1 1 d . . . . .
Fe2 Fe 0.64808(6) 0.31508(5) 0.60609(5) 0.0284(2) Uani 1 1 d . . . . .
Fe3 Fe 0.69697(7) 0.23188(6) 0.74655(5) 0.0281(2) Uani 1 1 d . . . . .
Fe4 Fe 0.77261(7) 0.16501(6) 0.61782(5) 0.0292(2) Uani 1 1 d . . . . .
Cl1 Cl 0.99392(4) 0.43637(3) 0.71925(3) 0.03600(15) Uani 0.269(4) 1 d . . P . .
Cl2 Cl 0.5241(11) 0.3712(10) 0.5196(8) 0.048(2) Uani 0.850(4) 1 d . . P . .
Cl3 Cl 0.638(2) 0.2102(17) 0.8611(12) 0.062(7) Uani 0.218(4) 1 d . . P . .
Cl4 Cl 0.8014(13) 0.0434(8) 0.5457(9) 0.068(4) Uani 0.425(4) 1 d . . P . .
S1 S 0.80221(11) 0.29875(10) 0.55387(8) 0.0305(3) Uani 1 1 d . . . . .
S2 S 0.69432(11) 0.38558(10) 0.71935(9) 0.0318(3) Uani 1 1 d . . . . .
S3 S 0.86276(11) 0.18557(10) 0.73399(9) 0.0309(3) Uani 1 1 d . . . . .
S4 S 0.60376(11) 0.17134(10) 0.64410(9) 0.0310(3) Uani 1 1 d . . . . .
N1 N 0.3810(4) 0.5897(3) 0.3247(3) 0.0349(12) Uani 1 1 d . . . . .
C1 C 0.3021(4) 0.7464(4) 0.3389(3) 0.0261(12) Uani 1 1 d . . . . .
C2 C 0.2022(5) 0.7461(4) 0.3591(3) 0.0348(14) Uani 1 1 d . . . . .
H2 H 0.182974 0.702699 0.395412 0.038(18) Uiso 1 1 calc R . . . .
C3 C 0.1303(5) 0.8087(4) 0.3267(4) 0.0391(15) Uani 1 1 d . . . . .
H3 H 0.061827 0.807771 0.340120 0.047 Uiso 1 1 calc R U . . .
C4 C 0.1592(5) 0.8720(4) 0.2752(3) 0.0388(16) Uani 1 1 d . . . . .
H4 H 0.110143 0.914430 0.252290 0.036(16) Uiso 1 1 calc R . . . .
C5 C 0.2593(5) 0.8748(4) 0.2562(3) 0.0389(16) Uani 1 1 d . . . . .
H5 H 0.278911 0.919440 0.221088 0.05(2) Uiso 1 1 calc R . . . .
C6 C 0.3302(5) 0.8123(4) 0.2884(3) 0.0317(14) Uani 1 1 d . . . . .
H6 H 0.399019 0.814605 0.275878 0.038 Uiso 1 1 calc R U . . .
C7 C 0.3785(5) 0.6764(4) 0.3724(4) 0.0316(14) Uani 1 1 d . . . . .
H7A H 0.362006 0.660033 0.424704 0.030(16) Uiso 1 1 calc R . . . .
H7B H 0.447846 0.704209 0.377671 0.026(15) Uiso 1 1 calc R . . . .
C8 C 0.4096(6) 0.6089(6) 0.2462(4) 0.0534(19) Uani 1 1 d . . . . .
H8A H 0.410397 0.551657 0.217081 0.06(2) Uiso 1 1 calc R . . . .
H8B H 0.478027 0.636799 0.250173 0.07(3) Uiso 1 1 calc R . . . .
H8C H 0.359373 0.650768 0.219422 0.08(3) Uiso 1 1 calc R . . . .
C9 C 0.4614(6) 0.5289(5) 0.3654(5) 0.055(2) Uani 1 1 d . . . . .
H9A H 0.465939 0.472386 0.335907 0.07(2) Uiso 1 1 calc R . . . .
H9B H 0.443020 0.514463 0.417000 0.05(2) Uiso 1 1 calc R . . . .
H9C H 0.527987 0.560234 0.369836 0.07(2) Uiso 1 1 calc R . . . .
C10 C 0.2800(5) 0.5416(5) 0.3190(5) 0.057(2) Uani 1 1 d . . . . .
H10A H 0.262059 0.528129 0.370952 0.086 Uiso 1 1 calc R U . . .
H10B H 0.284799 0.484371 0.290433 0.086 Uiso 1 1 calc R U . . .
H10C H 0.226958 0.580509 0.291926 0.086 Uiso 1 1 calc R U . . .
N2 N 0.8920(4) 0.5651(3) 0.4623(3) 0.0334(12) Uani 1 1 d . . . . .
C11 C 0.7710(5) 0.6285(5) 0.5543(3) 0.0350(15) Uani 1 1 d . . . . .
C12 C 0.7818(5) 0.7209(5) 0.5721(3) 0.0413(16) Uani 1 1 d . . . . .
H12 H 0.847606 0.748757 0.574398 0.034(17) Uiso 1 1 calc R . . . .
C13 C 0.6977(6) 0.7723(6) 0.5863(4) 0.057(2) Uani 1 1 d . . . . .
H13 H 0.705745 0.835141 0.599089 0.07(3) Uiso 1 1 calc R . . . .
C14 C 0.6024(6) 0.7326(7) 0.5820(4) 0.068(3) Uani 1 1 d . . . . .
H14 H 0.544645 0.768486 0.591432 0.06(2) Uiso 1 1 calc R . . . .
C15 C 0.5893(6) 0.6427(8) 0.5643(4) 0.065(3) Uani 1 1 d . . . . .
H15 H 0.522732 0.616210 0.561292 0.07(2) Uiso 1 1 calc R . . . .
C16 C 0.6731(5) 0.5899(6) 0.5508(4) 0.0476(18) Uani 1 1 d . . . . .
H16 H 0.663931 0.526872 0.539061 0.08(3) Uiso 1 1 calc R . . . .
C17 C 0.8613(5) 0.5699(4) 0.5442(3) 0.0362(15) Uani 1 1 d . . . . .
H17A H 0.846477 0.507196 0.561052 0.05(2) Uiso 1 1 calc R . . . .
H17B H 0.920820 0.592782 0.578720 0.042(17) Uiso 1 1 calc R . . . .
C18 C 0.8068(5) 0.5272(5) 0.4072(4) 0.0463(18) Uani 1 1 d . . . . .
H18A H 0.786018 0.467545 0.425650 0.039(18) Uiso 1 1 calc R . . . .
H18B H 0.830571 0.520303 0.356103 0.07(2) Uiso 1 1 calc R . . . .
H18C H 0.747971 0.568992 0.403702 0.07(2) Uiso 1 1 calc R . . . .
C19 C 0.9817(6) 0.5017(6) 0.4636(5) 0.060(2) Uani 1 1 d . . . . .
H19A H 0.963157 0.442170 0.483587 0.10(4) Uiso 1 1 calc R . . . .
H19B H 1.039955 0.527089 0.496937 0.08(3) Uiso 1 1 calc R . . . .
H19C H 1.000890 0.494468 0.411154 0.06(2) Uiso 1 1 calc R . . . .
C20 C 0.9220(5) 0.6564(5) 0.4343(4) 0.0439(17) Uani 1 1 d . . . . .
H20A H 0.862850 0.697768 0.431924 0.066 Uiso 1 1 calc R U . . .
H20B H 0.944424 0.650198 0.382700 0.066 Uiso 1 1 calc R U . . .
H20C H 0.978304 0.681266 0.469741 0.066 Uiso 1 1 calc R U . . .

loop_
_atom_site_aniso_label
_atom_site_aniso_U_11
_atom_site_aniso_U_22
_atom_site_aniso_U_33
_atom_site_aniso_U_23
_atom_site_aniso_U_13
_atom_site_aniso_U_12
I1 0.0304(2) 0.0373(3) 0.0377(2) 0.0054(2) -0.00821(17) -0.0114(2)
I2 0.046(6) 0.040(7) 0.080(8) 0.022(6) -0.007(4) -0.007(5)
I3 0.0394(5) 0.0479(5) 0.0282(7) 0.0030(5) 0.0068(5) -0.0001(4)
I4 0.0587(9) 0.0309(13) 0.0478(8) -0.0047(8) 0.0157(7) -0.0022(9)
Fe1 0.0246(4) 0.0257(4) 0.0269(4) 0.0014(3) -0.0033(3) -0.0047(3)
Fe2 0.0268(4) 0.0239(4) 0.0322(5) 0.0015(4) -0.0073(3) -0.0027(4)
Fe3 0.0274(4) 0.0284(5) 0.0273(4) 0.0004(4) -0.0014(3) -0.0047(4)
Fe4 0.0330(5) 0.0233(4) 0.0306(4) -0.0008(4) -0.0003(3) -0.0026(4)
Cl1 0.0304(2) 0.0373(3) 0.0377(2) 0.0054(2) -0.00821(17) -0.0114(2)
Cl2 0.046(4) 0.032(2) 0.060(3) 0.0061(18) -0.023(4) 0.001(2)
Cl3 0.037(6) 0.133(19) 0.019(6) 0.027(7) 0.012(5) 0.021(8)
Cl4 0.102(7) 0.036(7) 0.076(5) -0.009(4) 0.059(5) -0.011(4)
S1 0.0344(8) 0.0314(8) 0.0250(7) 0.0013(6) -0.0002(6) -0.0055(7)
S2 0.0303(8) 0.0251(8) 0.0392(8) -0.0076(7) 0.0002(6) -0.0034(6)
S3 0.0265(7) 0.0304(8) 0.0341(8) 0.0078(7) -0.0044(6) -0.0014(6)
S4 0.0285(8) 0.0272(8) 0.0351(8) 0.0014(6) -0.0071(6) -0.0084(6)
N1 0.031(3) 0.032(3) 0.041(3) -0.007(2) -0.001(2) 0.012(2)
C1 0.030(3) 0.021(3) 0.026(3) -0.004(2) -0.007(2) -0.001(2)
C2 0.039(4) 0.027(3) 0.037(3) -0.001(3) -0.001(3) 0.001(3)
C3 0.033(3) 0.034(4) 0.049(4) -0.002(3) -0.003(3) 0.005(3)
C4 0.046(4) 0.027(3) 0.039(4) -0.006(3) -0.013(3) 0.012(3)
C5 0.059(4) 0.028(4) 0.028(3) 0.000(3) 0.002(3) -0.002(3)
C6 0.034(3) 0.030(3) 0.031(3) -0.006(3) 0.001(3) 0.002(3)
C7 0.029(3) 0.030(3) 0.033(3) -0.005(3) -0.004(2) -0.001(3)
C8 0.052(5) 0.062(5) 0.046(4) -0.011(4) 0.006(3) 0.017(4)
C9 0.044(4) 0.046(5) 0.073(6) -0.004(4) -0.010(4) 0.023(4)
C10 0.041(4) 0.036(4) 0.092(6) -0.019(4) -0.001(4) -0.004(3)
N2 0.034(3) 0.036(3) 0.028(3) -0.003(2) -0.007(2) 0.000(2)
C11 0.037(4) 0.048(4) 0.019(3) 0.001(3) -0.001(2) -0.013(3)
C12 0.044(4) 0.050(4) 0.030(3) -0.011(3) 0.006(3) -0.012(3)
C13 0.069(6) 0.059(6) 0.042(4) -0.011(4) 0.011(4) 0.009(4)
C14 0.043(5) 0.116(9) 0.044(5) -0.011(5) 0.008(4) 0.014(5)
C15 0.034(4) 0.123(9) 0.037(4) -0.002(5) 0.004(3) -0.020(5)
C16 0.041(4) 0.068(6) 0.033(3) 0.007(3) -0.002(3) -0.022(4)
C17 0.043(4) 0.040(4) 0.023(3) 0.002(3) -0.008(3) -0.008(3)
C18 0.055(4) 0.048(5) 0.033(4) -0.007(3) -0.011(3) -0.013(4)
C19 0.060(5) 0.066(6) 0.052(5) -0.003(4) -0.004(4) 0.025(4)
C20 0.054(4) 0.042(4) 0.037(4) 0.004(3) 0.010(3) -0.007(3)

loop_
_atom_type_symbol
_atom_type_description
_atom_type_scat_dispersion_real
_atom_type_scat_dispersion_imag
_atom_type_scat_source
C C 0.0033 0.0016 'International Tables Vol C Tables 4.2.6.8 and 6.1.1.4'
H H 0.0000 0.0000 'International Tables Vol C Tables 4.2.6.8 and 6.1.1.4'
Cl Cl 0.1484 0.1585 'International Tables Vol C Tables 4.2.6.8 and 6.1.1.4'
Fe Fe 0.3463 0.8444 'International Tables Vol C Tables 4.2.6.8 and 6.1.1.4'
I I -0.4742 1.8119 'International Tables Vol C Tables 4.2.6.8 and 6.1.1.4'
N N 0.0061 0.0033 'International Tables Vol C Tables 4.2.6.8 and 6.1.1.4'
S S 0.1246 0.1234 'International Tables Vol C Tables 4.2.6.8 and 6.1.1.4'

loop_
_geom_angle_atom_site_label_1
_geom_angle_atom_site_label_2
_geom_angle_atom_site_label_3
_geom_angle
_geom_angle_site_symmetry_1
_geom_angle_site_symmetry_3
_geom_angle_publ_flag
I1 Fe1 Fe2 144.98(4) . . ?
I1 Fe1 Fe3 139.43(4) . . ?
I1 Fe1 Fe4 149.79(4) . . ?
Fe3 Fe1 Fe2 59.93(3) . . ?
Fe3 Fe1 Fe4 59.57(3) . . ?
Fe4 Fe1 Fe2 59.48(3) . . ?
S1 Fe1 I1 118.72(5) . . ?
S1 Fe1 Fe2 53.93(4) . . ?
S1 Fe1 Fe3 101.76(5) . . ?
S1 Fe1 Fe4 53.81(4) . . ?
S1 Fe1 S2 103.50(6) . . ?
S1 Fe1 S3 103.18(6) . . ?
S2 Fe1 I1 110.42(5) . . ?
S2 Fe1 Fe2 51.94(4) . . ?
S2 Fe1 Fe3 53.28(4) . . ?
S2 Fe1 Fe4 99.65(5) . . ?
S3 Fe1 I1 114.34(5) . . ?
S3 Fe1 Fe2 100.27(5) . . ?
S3 Fe1 Fe3 53.53(4) . . ?
S3 Fe1 Fe4 52.04(4) . . ?
S3 Fe1 S2 105.33(6) . . ?
I2 Fe2 Fe1 150.3(6) . . ?
I2 Fe2 Fe3 141.4(7) . . ?
I2 Fe2 Fe4 142.0(7) . . ?
Fe3 Fe2 Fe1 59.91(3) . . ?
Fe4 Fe2 Fe1 60.20(3) . . ?
Fe4 Fe2 Fe3 59.80(3) . . ?
Cl2 Fe2 I2 7.1(12) . . ?
Cl2 Fe2 Fe1 149.0(4) . . ?
Cl2 Fe2 Fe3 147.3(4) . . ?
Cl2 Fe2 Fe4 136.6(4) . . ?
Cl2 Fe2 S1 111.8(4) . . ?
Cl2 Fe2 S2 121.8(4) . . ?
Cl2 Fe2 S4 110.0(3) . . ?
S1 Fe2 I2 118.2(8) . . ?
S1 Fe2 Fe1 51.89(4) . . ?
S1 Fe2 Fe3 100.14(5) . . ?
S1 Fe2 Fe4 53.66(4) . . ?
S2 Fe2 I2 115.9(7) . . ?
S2 Fe2 Fe1 53.73(4) . . ?
S2 Fe2 Fe3 53.67(5) . . ?
S2 Fe2 Fe4 101.65(5) . . ?
S2 Fe2 S1 103.27(6) . . ?
S2 Fe2 S4 102.66(6) . . ?
S4 Fe2 I2 109.2(6) . . ?
S4 Fe2 Fe1 100.45(5) . . ?
S4 Fe2 Fe3 51.61(4) . . ?
S4 Fe2 Fe4 53.76(4) . . ?
S4 Fe2 S1 106.06(6) . . ?
I3 Fe3 Fe1 140.19(5) . . ?
I3 Fe3 Fe2 148.98(6) . . ?
I3 Fe3 Fe4 144.47(6) . . ?
Fe1 Fe3 Fe2 60.16(3) . . ?
Fe4 Fe3 Fe1 60.28(3) . . ?
Fe4 Fe3 Fe2 59.79(3) . . ?
Cl3 Fe3 I3 7.4(6) . . ?
Cl3 Fe3 Fe1 140.7(7) . . ?
Cl3 Fe3 Fe2 142.0(6) . . ?
Cl3 Fe3 Fe4 150.7(6) . . ?
Cl3 Fe3 S2 108.9(6) . . ?
Cl3 Fe3 S3 117.4(6) . . ?
S2 Fe3 I3 114.88(6) . . ?
S2 Fe3 Fe1 53.49(4) . . ?
S2 Fe3 Fe2 52.08(4) . . ?
S2 Fe3 Fe4 100.38(5) . . ?
S2 Fe3 S3 105.16(6) . . ?
S3 Fe3 I3 110.79(6) . . ?
S3 Fe3 Fe1 53.15(4) . . ?
S3 Fe3 Fe2 100.16(5) . . ?
S3 Fe3 Fe4 52.26(4) . . ?
S4 Fe3 I3 117.34(6) . . ?
S4 Fe3 Fe1 102.40(5) . . ?
S4 Fe3 Fe2 53.80(4) . . ?
S4 Fe3 Fe4 54.26(5) . . ?
S4 Fe3 Cl3 116.5(7) . . ?
S4 Fe3 S2 103.23(6) . . ?
S4 Fe3 S3 104.19(7) . . ?
I4 Fe4 Fe1 153.71(9) . . ?
I4 Fe4 Fe2 138.09(7) . . ?
I4 Fe4 Fe3 140.49(9) . . ?
Fe2 Fe4 Fe1 60.32(3) . . ?
Fe2 Fe4 Fe3 60.41(3) . . ?
Fe3 Fe4 Fe1 60.15(3) . . ?
Cl4 Fe4 I4 7.4(4) . . ?
Cl4 Fe4 Fe1 147.5(4) . . ?
Cl4 Fe4 Fe2 137.3(4) . . ?
Cl4 Fe4 Fe3 147.8(4) . . ?
Cl4 Fe4 S1 110.9(4) . . ?
Cl4 Fe4 S3 120.6(4) . . ?
Cl4 Fe4 S4 111.6(4) . . ?
S1 Fe4 I4 117.83(9) . . ?
S1 Fe4 Fe1 51.99(4) . . ?
S1 Fe4 Fe2 53.89(5) . . ?
S1 Fe4 Fe3 100.81(5) . . ?
S3 Fe4 I4 119.11(8) . . ?
S3 Fe4 Fe1 53.50(4) . . ?
S3 Fe4 Fe2 102.13(5) . . ?
S3 Fe4 Fe3 54.12(5) . . ?
S3 Fe4 S1 102.83(6) . . ?
S3 Fe4 S4 103.64(6) . . ?
S4 Fe4 I4 105.90(9) . . ?
S4 Fe4 Fe1 100.38(5) . . ?
S4 Fe4 Fe2 53.53(4) . . ?
S4 Fe4 Fe3 51.82(4) . . ?
S4 Fe4 S1 106.05(6) . . ?
Fe1 S1 Fe2 74.18(5) . . ?
Fe1 S1 Fe4 74.20(5) . . ?
Fe4 S1 Fe2 72.45(5) . . ?
Fe2 S2 Fe1 74.33(5) . . ?
Fe2 S2 Fe3 74.26(5) . . ?
Fe3 S2 Fe1 73.23(5) . . ?
Fe1 S3 Fe3 73.32(5) . . ?
Fe4 S3 Fe1 74.47(5) . . ?
Fe4 S3 Fe3 73.62(5) . . ?
Fe2 S4 Fe4 72.70(5) . . ?
Fe3 S4 Fe2 74.59(5) . . ?
Fe3 S4 Fe4 73.92(5) . . ?
C8 N1 C7 111.6(5) . . ?
C8 N1 C9 108.3(5) . . ?
C8 N1 C10 109.8(5) . . ?
C9 N1 C7 107.1(5) . . ?
C10 N1 C7 111.1(5) . . ?
C10 N1 C9 108.8(6) . . ?
C2 C1 C7 120.2(5) . . ?
C6 C1 C2 119.1(5) . . ?
C6 C1 C7 120.7(5) . . ?
C1 C2 H2 119.7 . . ?
C3 C2 C1 120.6(6) . . ?
C3 C2 H2 119.7 . . ?
C2 C3 H3 120.4 . . ?
C4 C3 C2 119.2(6) . . ?
C4 C3 H3 120.4 . . ?
C3 C4 H4 119.6 . . ?
C3 C4 C5 120.8(6) . . ?
C5 C4 H4 119.6 . . ?
C4 C5 H5 120.2 . . ?
C6 C5 C4 119.7(6) . . ?
C6 C5 H5 120.2 . . ?
C1 C6 H6 119.7 . . ?
C5 C6 C1 120.6(6) . . ?
C5 C6 H6 119.7 . . ?
N1 C7 H7A 108.7 . . ?
N1 C7 H7B 108.7 . . ?
C1 C7 N1 114.2(5) . . ?
C1 C7 H7A 108.7 . . ?
C1 C7 H7B 108.7 . . ?
H7A C7 H7B 107.6 . . ?
N1 C8 H8A 109.5 . . ?
N1 C8 H8B 109.5 . . ?
N1 C8 H8C 109.5 . . ?
H8A C8 H8B 109.5 . . ?
H8A C8 H8C 109.5 . . ?
H8B C8 H8C 109.5 . . ?
N1 C9 H9A 109.5 . . ?
N1 C9 H9B 109.5 . . ?
N1 C9 H9C 109.5 . . ?
H9A C9 H9B 109.5 . . ?
H9A C9 H9C 109.5 . . ?
H9B C9 H9C 109.5 . . ?
N1 C10 H10A 109.5 . . ?
N1 C10 H10B 109.5 . . ?
N1 C10 H10C 109.5 . . ?
H10A C10 H10B 109.5 . . ?
H10A C10 H10C 109.5 . . ?
H10B C10 H10C 109.5 . . ?
C18 N2 C17 111.4(5) . . ?
C19 N2 C17 107.4(5) . . ?
C19 N2 C18 108.0(6) . . ?
C20 N2 C17 111.8(5) . . ?
C20 N2 C18 109.1(5) . . ?
C20 N2 C19 109.1(6) . . ?
C12 C11 C16 118.3(7) . . ?
C12 C11 C17 121.6(6) . . ?
C16 C11 C17 120.0(6) . . ?
C11 C12 H12 119.8 . . ?
C13 C12 C11 120.5(7) . . ?
C13 C12 H12 119.8 . . ?
C12 C13 H13 120.1 . . ?
C14 C13 C12 119.9(8) . . ?
C14 C13 H13 120.1 . . ?
C13 C14 H14 119.5 . . ?
C15 C14 C13 121.0(8) . . ?
C15 C14 H14 119.5 . . ?
C14 C15 H15 120.1 . . ?
C14 C15 C16 119.8(7) . . ?
C16 C15 H15 120.1 . . ?
C11 C16 H16 119.8 . . ?
C15 C16 C11 120.5(8) . . ?
C15 C16 H16 119.8 . . ?
N2 C17 H17A 108.4 . . ?
N2 C17 H17B 108.4 . . ?
C11 C17 N2 115.5(5) . . ?
C11 C17 H17A 108.4 . . ?
C11 C17 H17B 108.4 . . ?
H17A C17 H17B 107.5 . . ?
N2 C18 H18A 109.5 . . ?
N2 C18 H18B 109.5 . . ?
N2 C18 H18C 109.5 . . ?
H18A C18 H18B 109.5 . . ?
H18A C18 H18C 109.5 . . ?
H18B C18 H18C 109.5 . . ?
N2 C19 H19A 109.5 . . ?
N2 C19 H19B 109.5 . . ?
N2 C19 H19C 109.5 . . ?
H19A C19 H19B 109.5 . . ?
H19A C19 H19C 109.5 . . ?
H19B C19 H19C 109.5 . . ?
N2 C20 H20A 109.5 . . ?
N2 C20 H20B 109.5 . . ?
N2 C20 H20C 109.5 . . ?
H20A C20 H20B 109.5 . . ?
H20A C20 H20C 109.5 . . ?
H20B C20 H20C 109.5 . . ?

loop_
_geom_bond_atom_site_label_1
_geom_bond_atom_site_label_2
_geom_bond_distance
_geom_bond_site_symmetry_2
_geom_bond_publ_flag
I1 Fe1 2.5511(9) . ?
I2 Fe2 2.36(2) . ?
I3 Fe3 2.5126(18) . ?
I4 Fe4 2.483(3) . ?
Fe1 Fe2 2.7546(10) . ?
Fe1 Fe3 2.7476(11) . ?
Fe1 Fe4 2.7511(11) . ?
Fe1 S1 2.2527(16) . ?
Fe1 S2 2.3066(17) . ?
Fe1 S3 2.2953(16) . ?
Fe2 Fe3 2.7483(11) . ?
Fe2 Fe4 2.7311(12) . ?
Fe2 Cl2 2.248(11) . ?
Fe2 S1 2.3141(17) . ?
Fe2 S2 2.2524(16) . ?
Fe2 S4 2.3004(17) . ?
Fe3 Fe4 2.7313(12) . ?
Fe3 Cl3 2.24(2) . ?
Fe3 S2 2.3002(17) . ?
Fe3 S3 2.3066(17) . ?
Fe3 S4 2.2345(15) . ?
Fe4 Cl4 2.237(15) . ?
Fe4 S1 2.3075(17) . ?
Fe4 S3 2.2512(16) . ?
Fe4 S4 2.3072(17) . ?
N1 C7 1.520(7) . ?
N1 C8 1.485(8) . ?
N1 C9 1.497(8) . ?
N1 C10 1.491(8) . ?
C1 C2 1.391(8) . ?
C1 C6 1.383(8) . ?
C1 C7 1.504(8) . ?
C2 H2 0.9500 . ?
C2 C3 1.390(8) . ?
C3 H3 0.9500 . ?
C3 C4 1.373(9) . ?
C4 H4 0.9500 . ?
C4 C5 1.386(8) . ?
C5 H5 0.9500 . ?
C5 C6 1.379(8) . ?
C6 H6 0.9500 . ?
C7 H7A 0.9900 . ?
C7 H7B 0.9900 . ?
C8 H8A 0.9800 . ?
C8 H8B 0.9800 . ?
C8 H8C 0.9800 . ?
C9 H9A 0.9800 . ?
C9 H9B 0.9800 . ?
C9 H9C 0.9800 . ?
C10 H10A 0.9800 . ?
C10 H10B 0.9800 . ?
C10 H10C 0.9800 . ?
N2 C17 1.526(8) . ?
N2 C18 1.498(7) . ?
N2 C19 1.496(9) . ?
N2 C20 1.491(8) . ?
C11 C12 1.393(9) . ?
C11 C16 1.396(8) . ?
C11 C17 1.487(9) . ?
C12 H12 0.9500 . ?
C12 C13 1.378(10) . ?
C13 H13 0.9500 . ?
C13 C14 1.371(11) . ?
C14 H14 0.9500 . ?
C14 C15 1.359(12) . ?
C15 H15 0.9500 . ?
C15 C16 1.383(11) . ?
C16 H16 0.9500 . ?
C17 H17A 0.9900 . ?
C17 H17B 0.9900 . ?
C18 H18A 0.9800 . ?
C18 H18B 0.9800 . ?
C18 H18C 0.9800 . ?
C19 H19A 0.9800 . ?
C19 H19B 0.9800 . ?
C19 H19C 0.9800 . ?
C20 H20A 0.9800 . ?
C20 H20B 0.9800 . ?
C20 H20C 0.9800 . ?

loop_
_geom_torsion_atom_site_label_1
_geom_torsion_atom_site_label_2
_geom_torsion_atom_site_label_3
_geom_torsion_atom_site_label_4
_geom_torsion
_geom_torsion_site_symmetry_1
_geom_torsion_site_symmetry_2
_geom_torsion_site_symmetry_3
_geom_torsion_site_symmetry_4
_geom_torsion_publ_flag
C1 C2 C3 C4 -0.9(9) . . . . ?
C2 C1 C6 C5 -2.5(8) . . . . ?
C2 C1 C7 N1 90.4(7) . . . . ?
C2 C3 C4 C5 -0.9(9) . . . . ?
C3 C4 C5 C6 1.0(9) . . . . ?
C4 C5 C6 C1 0.7(9) . . . . ?
C6 C1 C2 C3 2.6(8) . . . . ?
C6 C1 C7 N1 -90.2(7) . . . . ?
C7 C1 C2 C3 -178.0(5) . . . . ?
C7 C1 C6 C5 178.1(5) . . . . ?
C8 N1 C7 C1 60.8(7) . . . . ?
C9 N1 C7 C1 179.2(6) . . . . ?
C10 N1 C7 C1 -62.1(7) . . . . ?
C11 C12 C13 C14 -0.9(10) . . . . ?
C12 C11 C16 C15 0.4(9) . . . . ?
C12 C11 C17 N2 -89.7(7) . . . . ?
C12 C13 C14 C15 0.5(12) . . . . ?
C13 C14 C15 C16 0.3(12) . . . . ?
C14 C15 C16 C11 -0.7(11) . . . . ?
C16 C11 C12 C13 0.4(9) . . . . ?
C16 C11 C17 N2 94.3(7) . . . . ?
C17 C11 C12 C13 -175.6(6) . . . . ?
C17 C11 C16 C15 176.4(6) . . . . ?
C18 N2 C17 C11 -60.5(7) . . . . ?
C19 N2 C17 C11 -178.6(6) . . . . ?
C20 N2 C17 C11 61.7(7) . . . . ?

loop_
_twin_individual_id
_twin_individual_mass_fraction_refined
1 1.020(18)
2 -0.020(18)
